data_4316345
loop_
_publ_author_name
'Yanfeng Bi'
'Wuping Liao'
'Guancheng Xu'
'Ruiping Deng'
'Meiyan Wang'
'Zhijian Wu'
'Song Gao'
'Hongjie Zhang'

_publ_contact_author 'Prof Dr Wuping Liao'
_publ_contact_author_address
;     State Key Lab of Rare Earth Resource Utilization
      Changchun Institute of Applied Chemistry
      CAS, Changchun 130022
      P.R. China
;
_publ_contact_author_email wpliao@ciac.jl.cn
_publ_section_title
;
 Three p-tert-Butylthiacalix[4]arene-Supported Cobalt Compounds Obtained
 in One Pot Involving In Situ Formation of N6H2 Ligand
;
_journal_name_full 'Inorganic Chemistry'
_journal_page_first 7735
_journal_page_last 7740
_journal_paper_doi 10.1021/ic1005105
_journal_volume 49
_journal_year 2010
_chemical_formula_moiety '[Co8(C40H44O4S4)2(N3)2(N6H2)2(CH3COO)4(CH3OH)4][OH]2(CH3OH)4'
_chemical_formula_sum 'C96 H134 Co8 N18 O26 S8'
_chemical_formula_weight 2684.13
_chemical_name_systematic ?
_space_group_IT_number 42
_symmetry_cell_setting orthorhombic
_symmetry_space_group_name_Hall 'F 2 -2'
_symmetry_space_group_name_H-M 'F m m 2'
_atom_sites_solution_hydrogens geom
_atom_sites_solution_primary direct
_atom_sites_solution_secondary difmap
_audit_creation_method SHELXL-97
_cell_angle_alpha 90.00
_cell_angle_beta 90.00
_cell_angle_gamma 90.00
_cell_formula_units_Z 4
_cell_length_a 21.0575(8)
_cell_length_b 43.5121(16)
_cell_length_c 12.9662(5)
_cell_measurement_reflns_used 9890
_cell_measurement_temperature 185(2)
_cell_measurement_theta_max 25.06
_cell_measurement_theta_min 2.32
_cell_volume 11880.4(8)
_computing_cell_refinement 'Bruker SAINT'
_computing_data_collection 'Bruker APEX2'
_computing_data_reduction 'Bruker SAINT'
_computing_molecular_graphics 'Bruker SHELXTL'
_computing_publication_material 'Bruker SHELXTL'
_computing_structure_refinement 'SHELXL-97 (Sheldrick, 2008)'
_computing_structure_solution 'SHELXS-97 (Sheldrick, 2008)'
_diffrn_ambient_temperature 185(2)
_diffrn_measured_fraction_theta_full 0.999
_diffrn_measured_fraction_theta_max 0.999
_diffrn_measurement_device_type 'Bruker APEX-II CCD'
_diffrn_measurement_method '\f and \w scans'
_diffrn_radiation_monochromator graphite
_diffrn_radiation_source 'fine-focus sealed tube'
_diffrn_radiation_type MoK\a
_diffrn_radiation_wavelength 0.71073
_diffrn_reflns_av_R_equivalents 0.0301
_diffrn_reflns_av_sigmaI/netI 0.0322
_diffrn_reflns_limit_h_max 24
_diffrn_reflns_limit_h_min -25
_diffrn_reflns_limit_k_max 51
_diffrn_reflns_limit_k_min -51
_diffrn_reflns_limit_l_max 15
_diffrn_reflns_limit_l_min -15
_diffrn_reflns_number 21110
_diffrn_reflns_theta_full 25.08
_diffrn_reflns_theta_max 25.08
_diffrn_reflns_theta_min 0.94
_exptl_absorpt_coefficient_mu 1.304
_exptl_absorpt_correction_T_max 0.7536
_exptl_absorpt_correction_T_min 0.7280
_exptl_absorpt_correction_type empirical
_exptl_absorpt_process_details 'SADABS, Sheldrick, 1996'
_exptl_crystal_colour orange
_exptl_crystal_density_diffrn 1.501
_exptl_crystal_density_method 'not measured'
_exptl_crystal_description block
_exptl_crystal_F_000 5552
_exptl_crystal_size_max 0.26
_exptl_crystal_size_mid 0.25
_exptl_crystal_size_min 0.23
_refine_diff_density_max 1.080
_refine_diff_density_min -1.640
_refine_diff_density_rms 0.338
_refine_ls_abs_structure_details 'Flack H D (1983), Acta Cryst. A39, 876-881'
_refine_ls_abs_structure_Flack 0.02(2)
_refine_ls_extinction_method none
_refine_ls_goodness_of_fit_ref 1.064
_refine_ls_hydrogen_treatment constr
_refine_ls_matrix_type full
_refine_ls_number_parameters 366
_refine_ls_number_reflns 5478
_refine_ls_number_restraints 20
_refine_ls_restrained_S_all 1.083
_refine_ls_R_factor_all 0.0570
_refine_ls_R_factor_gt 0.0488
_refine_ls_shift/su_max 0.001
_refine_ls_shift/su_mean 0.000
_refine_ls_structure_factor_coef Fsqd
_refine_ls_weighting_details 'calc w=1/[\s^2^(Fo^2^)+(0.0982P)^2^+32.3974P] where P=(Fo^2^+2Fc^2^)/3'
_refine_ls_weighting_scheme calc
_refine_ls_wR_factor_gt 0.1346
_refine_ls_wR_factor_ref 0.1432
_reflns_number_gt 4936
_reflns_number_total 5478
_reflns_threshold_expression >2sigma(I)
_cod_data_source_file ic1005105_si_002_2.cif
_cod_data_source_block compound_2
_cod_depositor_comments
;
The following automatic conversions were performed:

'_symmetry_cell_setting' value 'Orthorhombic' changed to
'orthorhombic' according to the built-in table from CIF Core
dictionary named 'cif_core.dic' version 2.4.1 from 2010-06-29.

Automatic conversion script
Id: cif_fix_values 1646 2011-03-28 12:23:43Z adriana 
;
_cod_database_code 4316345

loop_
_symmetry_equiv_pos_as_xyz
'x, y, z'
'-x, -y, z'
'-x, y, z'
'x, -y, z'
'x, y+1/2, z+1/2'
'-x, -y+1/2, z+1/2'
'-x, y+1/2, z+1/2'
'x, -y+1/2, z+1/2'
'x+1/2, y, z+1/2'
'-x+1/2, -y, z+1/2'
'-x+1/2, y, z+1/2'
'x+1/2, -y, z+1/2'
'x+1/2, y+1/2, z'
'-x+1/2, -y+1/2, z'
'-x+1/2, y+1/2, z'
'x+1/2, -y+1/2, z'

loop_
_atom_site_label
_atom_site_type_symbol
_atom_site_fract_x
_atom_site_fract_y
_atom_site_fract_z
_atom_site_U_iso_or_equiv
_atom_site_adp_type
_atom_site_occupancy
_atom_site_symmetry_multiplicity
_atom_site_calc_flag
_atom_site_refinement_flags
_atom_site_disorder_assembly
_atom_site_disorder_group
Co1 Co 0.41550(3) 0.427926(15) 0.47679(5) 0.0326(2) Uani 1 1 d . . .
Co2 Co 0.41197(3) 0.459029(14) 0.22100(5) 0.03067(19) Uani 1 1 d . . .
S1 S 0.37001(7) 0.37610(3) 0.48649(11) 0.0353(3) Uani 1 1 d . B .
S2 S 0.36925(6) 0.42415(3) 0.09372(10) 0.0319(3) Uani 1 1 d . B .
O1 O 0.39303(18) 0.42379(8) 0.3221(3) 0.0310(8) Uani 1 1 d . B .
O2 O 0.5000 0.40366(10) 0.4593(4) 0.0341(12) Uani 1 2 d S . .
O3 O 0.5000 0.44287(11) 0.1689(4) 0.0301(11) Uani 1 2 d S . .
O4 O 0.3111(2) 0.47363(10) 0.2505(4) 0.0569(12) Uani 1 1 d . B .
O5 O 0.4452(3) 0.43444(10) 0.6279(3) 0.0543(12) Uani 1 1 d . B .
N1 N 0.43209(19) 0.48487(10) 0.3504(3) 0.0283(8) Uani 1 1 d . . .
N2 N 0.4303(2) 0.47478(10) 0.4481(3) 0.0304(9) Uani 1 1 d . . .
N3 N 0.4274(4) 0.5000 0.5050(6) 0.0453(18) Uani 1 2 d S . .
N4 N 0.4222(6) 0.5000 0.6113(9) 0.088(4) Uani 1 2 d S B .
N5 N 0.4191(3) 0.5000 0.1389(5) 0.0325(14) Uani 1 2 d S . .
N6 N 0.4034(13) 0.5000 0.0387(16) 0.080(4) Uani 0.592(15) 2 d SP . 1
N7 N 0.3860(12) 0.5000 -0.0390(10) 0.080(4) Uani 0.592(15) 2 d SP . 1
N6' N 0.432(2) 0.5000 0.053(2) 0.080(4) Uani 0.408(15) 2 d SP . 2
N7' N 0.4535(15) 0.5000 -0.0352(15) 0.080(4) Uani 0.408(15) 2 d SP . 2
C1 C 0.3655(2) 0.39831(11) 0.2877(4) 0.0292(11) Uani 1 1 d . . .
C2 C 0.3497(3) 0.39454(11) 0.1837(4) 0.0307(11) Uani 1 1 d . B .
C3 C 0.3205(3) 0.36797(12) 0.1465(4) 0.0350(12) Uani 1 1 d . . .
H3A H 0.3097 0.3665 0.0756 0.042 Uiso 1 1 calc R B .
C4 C 0.3068(2) 0.34336(11) 0.2131(5) 0.0368(12) Uani 1 1 d . A .
C5 C 0.3214(3) 0.34739(12) 0.3143(5) 0.0385(13) Uani 1 1 d . . .
H5A H 0.3116 0.3313 0.3613 0.046 Uiso 1 1 calc R B .
C6 C 0.3499(3) 0.37384(11) 0.3524(4) 0.0331(11) Uani 1 1 d . B .
C7 C 0.5000 0.37363(14) 0.4780(6) 0.0343(16) Uani 1 2 d S . .
C8 C 0.4441(3) 0.35674(11) 0.4892(4) 0.0331(11) Uani 1 1 d . B .
C9 C 0.4441(3) 0.32476(11) 0.5042(4) 0.0363(12) Uani 1 1 d . . .
H9A H 0.4049 0.3141 0.5110 0.044 Uiso 1 1 calc R B .
C10 C 0.5000 0.30872(16) 0.5090(6) 0.0369(18) Uani 1 2 d S . .
C11 C 0.5000 0.42208(15) 0.0913(6) 0.0309(15) Uani 1 2 d S . .
C12 C 0.4442(2) 0.41042(10) 0.0495(4) 0.0297(11) Uani 1 1 d . B .
C13 C 0.4441(3) 0.38807(11) -0.0269(4) 0.0351(12) Uani 1 1 d . . .
H13A H 0.4046 0.3811 -0.0536 0.042 Uiso 1 1 calc R B .
C14 C 0.5000 0.37556(18) -0.0655(6) 0.0370(18) Uani 1 2 d S . .
C15 C 0.2765(3) 0.31299(14) 0.1736(5) 0.0476(15) Uani 1 1 d . . .
C16 C 0.5000 0.27305(18) 0.5229(7) 0.048(2) Uani 1 2 d S . .
C17 C 0.5000 0.34927(19) -0.1442(6) 0.045(2) Uani 1 2 d S . .
C18 C 0.2645(11) 0.3137(4) 0.0590(16) 0.0589(19) Uani 0.59(4) 1 d P A 1
H18A H 0.3050 0.3121 0.0222 0.088 Uiso 0.59(4) 1 calc PR A 1
H18B H 0.2434 0.3330 0.0406 0.088 Uiso 0.59(4) 1 calc PR A 1
H18C H 0.2373 0.2963 0.0399 0.088 Uiso 0.59(4) 1 calc PR A 1
C19 C 0.2058(9) 0.3144(4) 0.2152(18) 0.0589(19) Uani 0.59(4) 1 d P A 1
H19A H 0.1852 0.3331 0.1895 0.088 Uiso 0.59(4) 1 calc PR A 1
H19B H 0.2062 0.3147 0.2908 0.088 Uiso 0.59(4) 1 calc PR A 1
H19C H 0.1824 0.2963 0.1911 0.088 Uiso 0.59(4) 1 calc PR A 1
C20 C 0.3223(10) 0.2865(4) 0.2007(18) 0.0589(19) Uani 0.59(4) 1 d P A 1
H20D H 0.3635 0.2902 0.1677 0.088 Uiso 0.59(4) 1 calc PR A 1
H20E H 0.3046 0.2671 0.1760 0.088 Uiso 0.59(4) 1 calc PR A 1
H20F H 0.3279 0.2856 0.2757 0.088 Uiso 0.59(4) 1 calc PR A 1
C18' C 0.2845(15) 0.3096(5) 0.057(2) 0.0589(19) Uani 0.41(4) 1 d P A 2
H18D H 0.3298 0.3079 0.0401 0.088 Uiso 0.41(4) 1 calc PR A 2
H18E H 0.2666 0.3276 0.0222 0.088 Uiso 0.41(4) 1 calc PR A 2
H18F H 0.2623 0.2911 0.0335 0.088 Uiso 0.41(4) 1 calc PR A 2
C19' C 0.2147(13) 0.3058(7) 0.215(3) 0.0589(19) Uani 0.41(4) 1 d P A 2
H19D H 0.2141 0.2844 0.2387 0.088 Uiso 0.41(4) 1 calc PR A 2
H19E H 0.1825 0.3086 0.1611 0.088 Uiso 0.41(4) 1 calc PR A 2
H19F H 0.2054 0.3195 0.2729 0.088 Uiso 0.41(4) 1 calc PR A 2
C20' C 0.3085(14) 0.2850(7) 0.227(3) 0.0589(19) Uani 0.41(4) 1 d P A 2
H20A H 0.3525 0.2832 0.2029 0.088 Uiso 0.41(4) 1 calc PR A 2
H20B H 0.2852 0.2662 0.2088 0.088 Uiso 0.41(4) 1 calc PR A 2
H20C H 0.3079 0.2878 0.3016 0.088 Uiso 0.41(4) 1 calc PR A 2
C21 C 0.4515(14) 0.2580(4) 0.448(2) 0.117(10) Uani 0.555(12) 1 d P B 1
H21A H 0.4485 0.2706 0.3876 0.175 Uiso 0.555(12) 1 d PR B 1
H21B H 0.4664 0.2379 0.4288 0.175 Uiso 0.555(12) 1 d PR B 1
H21C H 0.4105 0.2562 0.4796 0.175 Uiso 0.555(12) 1 d PR B 1
C21' C 0.4331(18) 0.2608(6) 0.525(3) 0.117(10) Uani 0.445(12) 1 d P . 2
H21D H 0.4168 0.2656 0.4579 0.175 Uiso 0.445(12) 1 d PR B 2
H21E H 0.4336 0.2389 0.5342 0.175 Uiso 0.445(12) 1 d PR B 2
H21F H 0.4064 0.2700 0.5767 0.175 Uiso 0.445(12) 1 d PR B 2
C22 C 0.5268(9) 0.2653(3) 0.6367(14) 0.077(5) Uani 0.50 1 d PU . .
H22A H 0.5270 0.2435 0.6464 0.116 Uiso 0.50 1 d PR . .
H22B H 0.5691 0.2732 0.6443 0.116 Uiso 0.50 1 d PR . .
H22C H 0.5000 0.2747 0.6872 0.116 Uiso 1 2 d SR . .
C23 C 0.5000 0.3628(4) -0.2465(12) 0.115(5) Uani 1 2 d SU B .
H23A H 0.5000 0.3465 -0.2985 0.173 Uiso 1 2 calc SR . .
H23B H 0.5380 0.3756 -0.2551 0.173 Uiso 0.50 1 calc PR . .
H23C H 0.4620 0.3756 -0.2551 0.173 Uiso 0.50 1 calc PR . .
C24 C 0.5541(6) 0.3285(2) -0.1289(11) 0.112(4) Uani 1 1 d U B .
H24A H 0.5529 0.3121 -0.1808 0.168 Uiso 1 1 calc R . .
H24B H 0.5518 0.3194 -0.0598 0.168 Uiso 1 1 calc R . .
H24C H 0.5938 0.3400 -0.1358 0.168 Uiso 1 1 calc R . .
C25 C 0.5000 0.4381(2) 0.6698(8) 0.057(3) Uani 1 2 d S . .
C26 C 0.5000 0.4479(3) 0.7840(9) 0.075(3) Uani 1 2 d S B .
H26A H 0.5439 0.4504 0.8078 0.113 Uiso 0.50 1 calc PR . .
H26B H 0.4787 0.4322 0.8255 0.113 Uiso 0.50 1 calc PR . .
H26C H 0.4774 0.4675 0.7911 0.113 Uiso 0.50 1 calc PR . .
C27 C 0.2961(7) 0.5000 0.2535(13) 0.095(3) Uiso 1 2 d SD . .
C28 C 0.2158(6) 0.5000 0.2657(12) 0.095(3) Uiso 1 2 d SD B .
H28A H 0.2004 0.5212 0.2680 0.143 Uiso 0.50 1 calc PR . .
H28B H 0.2039 0.4894 0.3296 0.143 Uiso 0.50 1 calc PR . .
H28C H 0.1968 0.4894 0.2067 0.143 Uiso 0.50 1 calc PR . .
O7 O 0.2132(4) 0.43283(19) 0.2163(8) 0.123(2) Uiso 1 1 d . . .
C30 C 0.1871(6) 0.4132(3) 0.2960(12) 0.123(2) Uiso 1 1 d . . .
O6 O 0.3305(6) 0.4437(3) 0.5392(11) 0.0704(18) Uiso 0.555(12) 1 d P B 1
H6A H 0.3253 0.4496 0.6011 0.084 Uiso 0.555(12) 1 d PR B 1
C29 C 0.2902(8) 0.4429(4) 0.4769(15) 0.0704(18) Uiso 0.555(12) 1 d P B 1
H29A H 0.2523 0.4533 0.5034 0.106 Uiso 0.555(12) 1 calc PR B 1
H29B H 0.2799 0.4214 0.4609 0.106 Uiso 0.555(12) 1 calc PR B 1
H29C H 0.3047 0.4533 0.4141 0.106 Uiso 0.555(12) 1 calc PR B 1
O6' O 0.3196(8) 0.4420(4) 0.5155(13) 0.0704(18) Uiso 0.445(12) 1 d P B 2
H6'A H 0.2998 0.4277 0.5469 0.084 Uiso 0.445(12) 1 d PR B 2
C29' C 0.2850(9) 0.4660(5) 0.5031(16) 0.0704(18) Uiso 0.445(12) 1 d P B 2
H29D H 0.2401 0.4602 0.5078 0.106 Uiso 0.445(12) 1 calc PR B 2
H29E H 0.2935 0.4749 0.4351 0.106 Uiso 0.445(12) 1 calc PR B 2
H29F H 0.2950 0.4810 0.5568 0.106 Uiso 0.445(12) 1 calc PR B 2
O1W O 0.5000 0.3378(4) 0.2151(16) 0.072(3) Uiso 0.449(14) 2 d SP . .
O1W' O 0.4702(9) 0.3229(5) 0.1456(17) 0.072(3) Uiso 0.275(7) 1 d P . .

loop_
_atom_site_aniso_label
_atom_site_aniso_U_11
_atom_site_aniso_U_22
_atom_site_aniso_U_33
_atom_site_aniso_U_23
_atom_site_aniso_U_13
_atom_site_aniso_U_12
Co1 0.0554(4) 0.0169(3) 0.0255(4) 0.0002(3) 0.0031(3) 0.0019(3)
Co2 0.0506(4) 0.0160(3) 0.0255(4) -0.0003(3) 0.0010(3) -0.0013(3)
S1 0.0532(8) 0.0210(6) 0.0317(6) 0.0021(5) 0.0080(6) -0.0024(5)
S2 0.0445(7) 0.0216(6) 0.0295(6) -0.0006(5) -0.0043(6) 0.0025(5)
O1 0.045(2) 0.0189(18) 0.0292(18) 0.0034(14) -0.0038(17) -0.0050(15)
O2 0.057(3) 0.015(2) 0.031(3) 0.004(2) 0.000 0.000
O3 0.051(3) 0.015(2) 0.024(2) -0.0031(19) 0.000 0.000
O4 0.055(3) 0.040(2) 0.076(3) -0.007(2) 0.001(2) 0.001(2)
O5 0.092(4) 0.039(2) 0.032(2) -0.0031(18) -0.002(2) 0.012(2)
N1 0.038(2) 0.0199(18) 0.027(2) -0.0007(17) 0.004(2) 0.0006(18)
N2 0.047(2) 0.018(2) 0.027(2) 0.0013(17) 0.0000(17) 0.0001(18)
N3 0.060(4) 0.034(4) 0.042(4) 0.000 0.002(3) 0.000
N4 0.145(11) 0.055(6) 0.064(7) 0.000 -0.006(7) 0.000
N5 0.046(4) 0.018(3) 0.033(4) 0.000 -0.002(3) 0.000
N6 0.161(13) 0.053(4) 0.026(4) 0.000 -0.013(6) 0.000
N7 0.161(13) 0.053(4) 0.026(4) 0.000 -0.013(6) 0.000
N6' 0.161(13) 0.053(4) 0.026(4) 0.000 -0.013(6) 0.000
N7' 0.161(13) 0.053(4) 0.026(4) 0.000 -0.013(6) 0.000
C1 0.035(3) 0.015(2) 0.037(3) 0.0011(19) 0.002(2) -0.0003(19)
C2 0.035(3) 0.019(2) 0.038(3) 0.003(2) -0.002(2) 0.002(2)
C3 0.039(3) 0.025(3) 0.041(3) -0.006(2) -0.004(2) -0.004(2)
C4 0.041(3) 0.022(2) 0.047(3) -0.004(2) -0.005(3) -0.003(2)
C5 0.047(3) 0.023(3) 0.045(3) 0.001(2) 0.011(3) -0.007(2)
C6 0.045(3) 0.023(2) 0.032(3) 0.000(2) 0.003(2) 0.003(2)
C7 0.070(5) 0.015(3) 0.018(3) 0.001(3) 0.000 0.000
C8 0.057(3) 0.021(2) 0.021(2) 0.004(2) 0.002(2) 0.000(2)
C9 0.058(3) 0.019(2) 0.031(3) -0.004(2) 0.006(2) -0.006(2)
C10 0.068(5) 0.016(3) 0.027(4) 0.000(3) 0.000 0.000
C11 0.052(4) 0.016(3) 0.025(3) 0.009(3) 0.000 0.000
C12 0.050(3) 0.015(2) 0.024(2) 0.001(2) 0.000(2) 0.000(2)
C13 0.055(3) 0.021(2) 0.029(3) -0.001(2) -0.007(3) 0.001(2)
C14 0.057(5) 0.028(4) 0.026(4) -0.002(3) 0.000 0.000
C15 0.048(3) 0.029(3) 0.066(4) -0.010(3) -0.004(3) -0.008(3)
C16 0.071(6) 0.016(4) 0.056(5) 0.005(3) 0.000 0.000
C17 0.068(6) 0.033(4) 0.033(4) -0.011(4) 0.000 0.000
C18 0.056(5) 0.032(3) 0.089(4) -0.017(4) -0.006(4) -0.008(3)
C19 0.056(5) 0.032(3) 0.089(4) -0.017(4) -0.006(4) -0.008(3)
C20 0.056(5) 0.032(3) 0.089(4) -0.017(4) -0.006(4) -0.008(3)
C18' 0.056(5) 0.032(3) 0.089(4) -0.017(4) -0.006(4) -0.008(3)
C19' 0.056(5) 0.032(3) 0.089(4) -0.017(4) -0.006(4) -0.008(3)
C20' 0.056(5) 0.032(3) 0.089(4) -0.017(4) -0.006(4) -0.008(3)
C21 0.139(18) 0.017(5) 0.19(3) -0.010(13) -0.07(2) -0.001(7)
C21' 0.139(18) 0.017(5) 0.19(3) -0.010(13) -0.07(2) -0.001(7)
C22 0.104(9) 0.040(6) 0.087(8) 0.027(6) -0.005(7) 0.002(6)
C23 0.176(10) 0.085(8) 0.085(8) -0.022(7) 0.000 0.000
C24 0.120(7) 0.087(6) 0.128(7) -0.063(6) -0.037(6) 0.029(5)
C25 0.092(8) 0.041(5) 0.037(5) 0.004(4) 0.000 0.000
C26 0.109(10) 0.066(8) 0.051(6) -0.014(6) 0.000 0.000

loop_
_atom_type_symbol
_atom_type_description
_atom_type_scat_dispersion_real
_atom_type_scat_dispersion_imag
_atom_type_scat_source
C C 0.0033 0.0016 'International Tables Vol C Tables 4.2.6.8 and 6.1.1.4'
H H 0.0000 0.0000 'International Tables Vol C Tables 4.2.6.8 and 6.1.1.4'
N N 0.0061 0.0033 'International Tables Vol C Tables 4.2.6.8 and 6.1.1.4'
O O 0.0106 0.0060 'International Tables Vol C Tables 4.2.6.8 and 6.1.1.4'
S S 0.1246 0.1234 'International Tables Vol C Tables 4.2.6.8 and 6.1.1.4'
Co Co 0.3494 0.9721 'International Tables Vol C Tables 4.2.6.8 and 6.1.1.4'

loop_
_geom_angle_atom_site_label_1
_geom_angle_atom_site_label_2
_geom_angle_atom_site_label_3
_geom_angle
_geom_angle_site_symmetry_1
_geom_angle_site_symmetry_3
_geom_angle_publ_flag
O1 Co1 O5 174.74(19) . . ?
O1 Co1 O6 102.1(4) . . ?
O5 Co1 O6 81.2(4) . . ?
O1 Co1 O2 92.63(18) . . ?
O5 Co1 O2 85.1(2) . . ?
O6 Co1 O2 160.9(4) . . ?
O1 Co1 N2 86.94(15) . . ?
O5 Co1 N2 89.41(18) . . ?
O6 Co1 N2 82.9(4) . . ?
O2 Co1 N2 110.32(17) . . ?
O1 Co1 O6' 92.1(4) . . ?
O5 Co1 O6' 91.4(4) . . ?
O6 Co1 O6' 10.3(6) . . ?
O2 Co1 O6' 164.6(5) . . ?
N2 Co1 O6' 84.6(5) . . ?
O1 Co1 S1 83.13(10) . . ?
O5 Co1 S1 101.24(14) . . ?
O6 Co1 S1 87.0(4) . . ?
O2 Co1 S1 82.70(11) . . ?
N2 Co1 S1 164.02(13) . . ?
O6' Co1 S1 83.3(5) . . ?
O1 Co2 N1 85.84(16) . . ?
O1 Co2 N5 168.1(2) . . ?
N1 Co2 N5 86.2(2) . . ?
O1 Co2 O3 97.29(17) . . ?
N1 Co2 O3 105.26(17) . . ?
N5 Co2 O3 93.4(2) . . ?
O1 Co2 O4 85.36(17) . . ?
N1 Co2 O4 84.35(17) . . ?
N5 Co2 O4 85.0(2) . . ?
O3 Co2 O4 170.15(18) . . ?
O1 Co2 S2 83.98(10) . . ?
N1 Co2 S2 166.95(13) . . ?
N5 Co2 S2 102.44(17) . . ?
O3 Co2 S2 84.17(12) . . ?
O4 Co2 S2 86.69(13) . . ?
C8 S1 C6 101.7(2) . . ?
C8 S1 Co1 95.39(17) . . ?
C6 S1 Co1 95.34(17) . . ?
C12 S2 C2 99.9(2) . . ?
C12 S2 Co2 95.78(17) . . ?
C2 S2 Co2 95.31(17) . . ?
C1 O1 Co2 119.5(3) . . ?
C1 O1 Co1 119.9(3) . . ?
Co2 O1 Co1 120.61(17) . . ?
C7 O2 Co1 118.61(15) . 3_655 ?
C7 O2 Co1 118.61(15) . . ?
Co1 O2 Co1 117.5(2) 3_655 . ?
C11 O3 Co2 117.65(12) . . ?
C11 O3 Co2 117.66(12) . 3_655 ?
Co2 O3 Co2 124.5(2) . 3_655 ?
C27 O4 Co2 121.9(7) . . ?
C25 O5 Co1 133.4(5) . . ?
N1 N1 N2 109.1(3) 4_565 . ?
N1 N1 Co2 123.01(12) 4_565 . ?
N2 N1 Co2 125.7(3) . . ?
N3 N2 N1 104.9(4) . . ?
N3 N2 Co1 134.5(4) . . ?
N1 N2 Co1 119.3(3) . . ?
N2 N3 N2 112.0(7) . 4_565 ?
N2 N3 N4 124.0(3) . . ?
N2 N3 N4 124.0(3) 4_565 . ?
N6' N5 N6 28(2) . . ?
N6' N5 Co2 120.9(2) . . ?
N6 N5 Co2 118.5(3) . . ?
N6' N5 Co2 120.9(2) . 4_565 ?
N6 N5 Co2 118.5(3) . 4_565 ?
Co2 N5 Co2 117.8(3) . 4_565 ?
N7 N6 N5 174(3) . . ?
N5 N6' N7' 172(4) . . ?
O1 C1 C6 122.6(5) . . ?
O1 C1 C2 121.7(5) . . ?
C6 C1 C2 115.7(4) . . ?
C3 C2 C1 122.3(5) . . ?
C3 C2 S2 118.3(4) . . ?
C1 C2 S2 119.4(4) . . ?
C2 C3 C4 120.6(5) . . ?
C5 C4 C3 116.6(5) . . ?
C5 C4 C15 121.4(5) . . ?
C3 C4 C15 122.0(5) . . ?
C4 C5 C6 123.2(5) . . ?
C5 C6 C1 121.4(5) . . ?
C5 C6 S1 119.5(4) . . ?
C1 C6 S1 119.0(4) . . ?
O2 C7 C8 122.5(3) . 3_655 ?
O2 C7 C8 122.5(3) . . ?
C8 C7 C8 115.0(6) 3_655 . ?
C7 C8 C9 122.5(5) . . ?
C7 C8 S1 119.3(4) . . ?
C9 C8 S1 118.2(4) . . ?
C10 C9 C8 120.6(5) . . ?
C9 C10 C9 118.5(7) 3_655 . ?
C9 C10 C16 120.7(3) 3_655 . ?
C9 C10 C16 120.7(3) . . ?
O3 C11 C12 122.2(3) . 3_655 ?
O3 C11 C12 122.2(3) . . ?
C12 C11 C12 115.5(7) 3_655 . ?
C13 C12 C11 122.3(5) . . ?
C13 C12 S2 117.6(4) . . ?
C11 C12 S2 120.1(4) . . ?
C12 C13 C14 122.1(5) . . ?
C13 C14 C13 115.7(7) 3_655 . ?
C13 C14 C17 122.1(3) 3_655 . ?
C13 C14 C17 122.1(3) . . ?
C19' C15 C18 102.6(17) . . ?
C19' C15 C18' 116.5(17) . . ?
C18 C15 C18' 17.3(10) . . ?
C19' C15 C20 108.5(19) . . ?
C18 C15 C20 110.1(9) . . ?
C18' C15 C20 94.8(11) . . ?
C19' C15 C20' 93(2) . . ?
C18 C15 C20' 121.6(13) . . ?
C18' C15 C20' 108.3(13) . . ?
C20 C15 C20' 16.7(11) . . ?
C19' C15 C4 115.6(12) . . ?
C18 C15 C4 112.2(7) . . ?
C18' C15 C4 111.3(10) . . ?
C20 C15 C4 107.6(8) . . ?
C20' C15 C4 110.1(10) . . ?
C19' C15 C19 14.9(10) . . ?
C18 C15 C19 100.2(13) . . ?
C18' C15 C19 116.4(15) . . ?
C20 C15 C19 122.6(15) . . ?
C20' C15 C19 106.7(18) . . ?
C4 C15 C19 103.9(8) . . ?
C21' C16 C21' 138(2) . 3_655 ?
C21' C16 C21 41.3(16) . . ?
C21' C16 C21 118.4(18) 3_655 . ?
C21' C16 C21 118.4(18) . 3_655 ?
C21' C16 C21 41.3(16) 3_655 3_655 ?
C21 C16 C21 82(2) . 3_655 ?
C21' C16 C10 110.7(10) . . ?
C21' C16 C10 110.7(10) 3_655 . ?
C21 C16 C10 110.4(9) . . ?
C21 C16 C10 110.4(9) 3_655 . ?
C21' C16 C22 65.3(17) . 3_655 ?
C21' C16 C22 103.6(17) 3_655 3_655 ?
C21 C16 C22 104.7(14) . 3_655 ?
C21 C16 C22 135.4(13) 3_655 3_655 ?
C10 C16 C22 108.2(8) . 3_655 ?
C21' C16 C22 103.6(17) . . ?
C21' C16 C22 65.3(17) 3_655 . ?
C21 C16 C22 135.4(13) . . ?
C21 C16 C22 104.7(14) 3_655 . ?
C10 C16 C22 108.2(8) . . ?
C22 C16 C22 40.8(13) 3_655 . ?
C23 C17 C24 111.9(8) . 3_655 ?
C23 C17 C24 111.9(8) . . ?
C24 C17 C24 101.8(12) 3_655 . ?
C23 C17 C14 107.8(9) . . ?
C24 C17 C14 111.7(6) 3_655 . ?
C24 C17 C14 111.7(6) . . ?
C16 C21' C22 60.4(13) . 3_655 ?
C22 C22 C16 69.6(7) 3_655 . ?
C22 C22 C21' 120.1(16) 3_655 3_655 ?
C16 C22 C21' 54.3(15) . 3_655 ?
O5 C25 O5 127.7(9) 3_655 . ?
O5 C25 C26 116.2(5) 3_655 . ?
O5 C25 C26 116.1(5) . . ?
O4 C27 O4 149.0(14) . 4_565 ?
O4 C27 C28 105.5(7) . . ?
O4 C27 C28 105.5(7) 4_565 . ?
C29 O6 Co1 110.1(12) . . ?
C29' O6' Co1 136.8(15) . . ?
O1W' O1W O1W' 59(2) . 3_655 ?
O1W' O1W' O1W 60.5(10) 3_655 . ?

loop_
_geom_bond_atom_site_label_1
_geom_bond_atom_site_label_2
_geom_bond_distance
_geom_bond_site_symmetry_2
_geom_bond_publ_flag
Co1 O1 2.068(4) . ?
Co1 O5 2.076(5) . ?
Co1 O6 2.081(15) . ?
Co1 O2 2.081(3) . ?
Co1 N2 2.096(4) . ?
Co1 O6' 2.168(18) . ?
Co1 S1 2.4534(13) . ?
Co2 O1 2.057(3) . ?
Co2 N1 2.064(5) . ?
Co2 N5 2.082(4) . ?
Co2 O3 2.094(2) . ?
Co2 O4 2.249(5) . ?
Co2 S2 2.4157(15) . ?
S1 C8 1.774(6) . ?
S1 C6 1.793(5) . ?
S2 C12 1.781(5) . ?
S2 C2 1.786(5) . ?
O1 C1 1.329(6) . ?
O2 C7 1.329(8) . ?
O2 Co1 2.081(2) 3_655 ?
O3 C11 1.354(9) . ?
O3 Co2 2.094(2) 3_655 ?
O4 C27 1.191(6) . ?
O5 C25 1.285(7) . ?
N1 N1 1.317(9) 4_565 ?
N1 N2 1.342(6) . ?
N2 N3 1.323(6) . ?
N3 N2 1.323(6) 4_565 ?
N3 N4 1.382(14) . ?
N5 N6' 1.14(4) . ?
N5 N6 1.34(2) . ?
N5 Co2 2.082(4) 4_565 ?
N6 N7 1.07(3) . ?
N6' N7' 1.23(4) . ?
C1 C6 1.394(7) . ?
C1 C2 1.399(8) . ?
C2 C3 1.396(7) . ?
C3 C4 1.405(8) . ?
C4 C5 1.359(9) . ?
C4 C15 1.554(7) . ?
C5 C6 1.388(8) . ?
C7 C8 1.395(6) 3_655 ?
C7 C8 1.395(6) . ?
C8 C9 1.405(7) . ?
C9 C10 1.371(7) . ?
C10 C9 1.371(7) 3_655 ?
C10 C16 1.562(10) . ?
C11 C12 1.390(6) 3_655 ?
C11 C12 1.390(6) . ?
C12 C13 1.388(7) . ?
C13 C14 1.390(7) . ?
C14 C13 1.390(7) 3_655 ?
C14 C17 1.533(11) . ?
C15 C19' 1.44(3) . ?
C15 C18 1.51(2) . ?
C15 C18' 1.53(3) . ?
C15 C20 1.54(2) . ?
C15 C20' 1.55(3) . ?
C15 C19 1.58(2) . ?
C16 C21' 1.51(4) . ?
C16 C21' 1.51(4) 3_655 ?
C16 C21 1.55(2) . ?
C16 C21 1.55(2) 3_655 ?
C16 C22 1.615(19) 3_655 ?
C16 C22 1.615(19) . ?
C17 C23 1.452(19) . ?
C17 C24 1.469(11) 3_655 ?
C17 C24 1.469(11) . ?
C21' C22 1.69(4) 3_655 ?
C22 C22 1.13(4) 3_655 ?
C22 C21' 1.69(4) 3_655 ?
C25 O5 1.285(7) 3_655 ?
C25 C26 1.541(14) . ?
C27 O4 1.191(6) 4_565 ?
C27 C28 1.698(14) . ?
O7 C30 1.449(17) . ?
O6 C29 1.17(2) . ?
O6' C29' 1.28(3) . ?
O1W O1W' 1.27(3) . ?
O1W O1W' 1.27(3) 3_655 ?
O1W' O1W' 1.26(4) 3_655 ?
